data_2224292
loop_
_publ_author_name
'Naicker, Tricia'
'McKay, Michael'
'Govender, Thavendran'
'Kruger, Hendrik G.'
'Maguire, Glenn E. M.'

_publ_section_title
;
 (1<i>R</i>,3<i>S</i>)-Methyl
 2-benzyl-6,7-dimethoxy-1-phenyl-1,2,3,4-tetrahydroisoquinoline-3-carboxylate
;
_journal_coeditor_code HG2607
_journal_issue 12
_journal_name_full 'Acta Crystallographica Section E'
_journal_page_first o3278
_journal_paper_doi 10.1107/S1600536809050521
_journal_volume 65
_journal_year 2009
_chemical_formula_iupac 'C26 H27 N O4'
_chemical_formula_moiety 'C26 H27 N O4'
_chemical_formula_sum 'C26 H27 N O4'
_chemical_formula_weight 417.49
_chemical_melting_point 420
_chemical_name_common tetrahydroisoquinoline
_chemical_name_systematic
;
(1<i>R</i>,3<i>S</i>)-Methyl 2-benzyl-6,7-dimethoxy-1-phenyl-1,2,3,4-
tetrahydroisoquinoline-3-carboxylate
;
_space_group_IT_number 1
_symmetry_cell_setting triclinic
_symmetry_space_group_name_Hall 'P 1'
_symmetry_space_group_name_H-M 'P 1'
_atom_sites_solution_hydrogens geom
_atom_sites_solution_primary direct
_atom_sites_solution_secondary difmap
_audit_creation_method SHELXL-97
_cell_angle_alpha 73.3650(10)
_cell_angle_beta 74.6940(10)
_cell_angle_gamma 75.7370(10)
_cell_formula_units_Z 1
_cell_length_a 6.01990(10)
_cell_length_b 9.2592(2)
_cell_length_c 11.0429(2)
_cell_measurement_reflns_used 7546
_cell_measurement_temperature 173(2)
_cell_measurement_theta_max 68.88
_cell_measurement_theta_min 4.27
_cell_volume 559.045(19)
_computing_cell_refinement 'SAINT (Bruker, 2006)'
_computing_data_collection 'APEX2 (Bruker, 2006)'
_computing_data_reduction 'SAINT (Bruker, 2006)'
_computing_molecular_graphics 'ORTEP-3 (Farrugia, 1997)'
_computing_publication_material
;
ORTEP-3 for Windows (Farrugia, 1997)
;
_computing_structure_refinement 'SHELXL97 (Sheldrick, 2008) and X-SEED (Barbour, 2001)'
_computing_structure_solution 'SHELXS97 (Sheldrick, 2008)'
_diffrn_ambient_temperature 173(2)
_diffrn_measured_fraction_theta_full 0.965
_diffrn_measured_fraction_theta_max 0.931
_diffrn_measurement_device_type 'Bruker Kappa Duo APEXII diffractometer'
_diffrn_measurement_method '0.5\% \f scans and \w scans'
_diffrn_radiation_monochromator graphite
_diffrn_radiation_source 'fine-focus sealed tube'
_diffrn_radiation_type CuK\a
_diffrn_radiation_wavelength 1.54184
_diffrn_reflns_av_R_equivalents 0.0115
_diffrn_reflns_av_sigmaI/netI 0.0142
_diffrn_reflns_limit_h_max 7
_diffrn_reflns_limit_h_min -6
_diffrn_reflns_limit_k_max 10
_diffrn_reflns_limit_k_min -10
_diffrn_reflns_limit_l_max 13
_diffrn_reflns_limit_l_min -13
_diffrn_reflns_number 7546
_diffrn_reflns_theta_full 67.00
_diffrn_reflns_theta_max 68.88
_diffrn_reflns_theta_min 4.27
_diffrn_standards_interval_count n/a
_diffrn_standards_interval_time n/a
_diffrn_standards_number n/a
_exptl_absorpt_coefficient_mu 0.670
_exptl_absorpt_correction_T_max 0.7531
_exptl_absorpt_correction_T_min 0.6915
_exptl_absorpt_correction_type multi-scan
_exptl_absorpt_process_details '(SADABS; Sheldrick, 1997)'
_exptl_crystal_colour yellow
_exptl_crystal_density_diffrn 1.240
_exptl_crystal_density_method 'not measured'
_exptl_crystal_description needle
_exptl_crystal_F_000 222
_exptl_crystal_size_max 0.22
_exptl_crystal_size_mid 0.12
_exptl_crystal_size_min 0.08
_refine_diff_density_max 0.158
_refine_diff_density_min -0.159
_refine_ls_abs_structure_details 'Flack (1983), 1483 Friedel pairs'
_refine_ls_abs_structure_Flack -0.01(14)
_refine_ls_extinction_coef 0.0426(18)
_refine_ls_extinction_expression Fc^*^=kFc[1+0.001xFc^2^\l^3^/sin(2\q)]^-1/4^
_refine_ls_extinction_method 'SHELXS97 (Sheldrick, 2008)'
_refine_ls_goodness_of_fit_ref 1.066
_refine_ls_hydrogen_treatment constr
_refine_ls_matrix_type full
_refine_ls_number_parameters 281
_refine_ls_number_reflns 3561
_refine_ls_number_restraints 3
_refine_ls_restrained_S_all 1.066
_refine_ls_R_factor_all 0.0280
_refine_ls_R_factor_gt 0.0278
_refine_ls_shift/su_max 0.000
_refine_ls_shift/su_mean 0.000
_refine_ls_structure_factor_coef Fsqd
_refine_ls_weighting_details 'calc w=1/[\s^2^(Fo^2^)+(0.0475P)^2^+0.0785P] where P=(Fo^2^+2Fc^2^)/3'
_refine_ls_weighting_scheme calc
_refine_ls_wR_factor_gt 0.0771
_refine_ls_wR_factor_ref 0.0773
_reflns_number_gt 3536
_reflns_number_total 3561
_reflns_threshold_expression I>2\s(I)
_cod_data_source_file hg2607.cif
_cod_data_source_block I
_cod_depositor_comments
;
The following automatic conversions were performed:
'_symmetry_cell_setting' value 'Triclinic' changed to 'triclinic'
according to '/home/saulius/struct/CIF-dictionaries/cif_core.dic'
dictionary named 'cif_core.dic' version 2.4.1 from 2010-06-29.

Automatic conversion script
Id: cif_fix_enum 1527 2010-12-29 10:47:43Z saulius 

The following automatic conversions were performed:

'_symmetry_cell_setting' value 'Triclinic' changed to 'triclinic'
according to /home/saulius/struct/CIF-dictionaries/cif_core.dic
dictionary named 'cif_core.dic' version 2.4.1 from 2010-06-29.

Automatic conversion script
Id: cif_fix_values 1715 2011-07-08 13:25:40Z adriana 
;
_cod_original_cell_volume 559.045(18)
_cod_database_code 2224292
_cod_database_fobs_code 2224292

loop_
_symmetry_equiv_pos_as_xyz
'x, y, z'

loop_
_atom_site_type_symbol
_atom_site_label
_atom_site_fract_x
_atom_site_fract_y
_atom_site_fract_z
_atom_site_U_iso_or_equiv
_atom_site_adp_type
_atom_site_calc_flag
_atom_site_refinement_flags
_atom_site_occupancy
_atom_site_disorder_assembly
_atom_site_disorder_group
O O1 0.2537(2) 0.14310(13) 0.46249(10) 0.0396(3) Uani d . 1 . .
O O2 0.51646(19) 0.27489(12) 0.53134(10) 0.0364(3) Uani d . 1 . .
O O3 -0.3602(2) 0.20138(13) 1.02179(14) 0.0468(3) Uani d . 1 . .
O O4 -0.1914(3) 0.23948(15) 1.16480(12) 0.0514(4) Uani d . 1 . .
N N1 -0.0675(2) -0.10502(13) 1.05031(11) 0.0262(3) Uani d . 1 . .
C C1 -0.1027(2) -0.07812(15) 0.91791(14) 0.0247(3) Uani d . 1 . .
H H1 -0.2641 -0.0179 0.9133 0.030 Uiso calc R 1 . .
C C2 0.0745(2) 0.01232(15) 0.81875(14) 0.0256(3) Uani d . 1 . .
C C3 0.0848(3) 0.03078(16) 0.68640(14) 0.0283(3) Uani d . 1 . .
H H3 -0.0128 -0.0169 0.6612 0.034 Uiso calc R 1 . .
C C4 0.2340(3) 0.11668(16) 0.59283(14) 0.0298(3) Uani d . 1 . .
C C5 0.3790(2) 0.18793(15) 0.63010(14) 0.0280(3) Uani d . 1 . .
C C6 0.3717(2) 0.16708(16) 0.75934(14) 0.0270(3) Uani d . 1 . .
H H6 0.4725 0.2122 0.7846 0.032 Uiso calc R 1 . .
C C7 0.2187(2) 0.08063(15) 0.85461(13) 0.0252(3) Uani d . 1 . .
C C8 0.2148(2) 0.06332(17) 0.99497(14) 0.0292(3) Uani d . 1 . .
H H8A 0.2370 0.1606 1.0067 0.035 Uiso calc R 1 . .
H H8B 0.3468 -0.0180 1.0206 0.035 Uiso calc R 1 . .
C C9 -0.0138(3) 0.02263(16) 1.08230(14) 0.0269(3) Uani d . 1 . .
H H9 0.0152 -0.0155 1.1721 0.032 Uiso calc R 1 . .
C C10 -0.2107(3) 0.16235(17) 1.08378(14) 0.0308(3) Uani d . 1 . .
C C11 -0.3714(5) 0.3725(2) 1.1814(2) 0.0633(6) Uani d . 1 . .
H H11A -0.3393 0.4199 1.2422 0.095 Uiso calc R 1 . .
H H11B -0.5244 0.3412 1.2153 0.095 Uiso calc R 1 . .
H H11C -0.3725 0.4466 1.0979 0.095 Uiso calc R 1 . .
C C12 -0.0842(3) -0.23317(16) 0.89052(13) 0.0263(3) Uani d . 1 . .
C C13 -0.2621(3) -0.26446(17) 0.84954(14) 0.0293(3) Uani d . 1 . .
H H13 -0.3966 -0.1876 0.8363 0.035 Uiso calc R 1 . .
C C14 -0.2445(3) -0.40782(18) 0.82777(16) 0.0346(3) Uani d . 1 . .
H H14 -0.3673 -0.4285 0.7998 0.042 Uiso calc R 1 . .
C C15 -0.0496(3) -0.52049(17) 0.84649(16) 0.0368(4) Uani d . 1 . .
H H15 -0.0378 -0.6184 0.8315 0.044 Uiso calc R 1 . .
C C16 0.1286(3) -0.48936(17) 0.88734(16) 0.0382(4) Uani d . 1 . .
H H16 0.2632 -0.5662 0.9002 0.046 Uiso calc R 1 . .
C C17 0.1116(3) -0.34743(17) 0.90937(16) 0.0330(3) Uani d . 1 . .
H H17 0.2344 -0.3274 0.9377 0.040 Uiso calc R 1 . .
C C18 0.1052(3) 0.0782(2) 0.41938(17) 0.0462(4) Uani d . 1 . .
H H18A 0.1349 0.1062 0.3247 0.069 Uiso calc R 1 . .
H H18B -0.0591 0.1176 0.4541 0.069 Uiso calc R 1 . .
H H18C 0.1379 -0.0337 0.4497 0.069 Uiso calc R 1 . .
C C19 0.6262(3) 0.3736(2) 0.56531(18) 0.0429(4) Uani d . 1 . .
H H19A 0.7198 0.4294 0.4872 0.064 Uiso calc R 1 . .
H H19B 0.7283 0.3123 0.6249 0.064 Uiso calc R 1 . .
H H19C 0.5059 0.4469 0.6072 0.064 Uiso calc R 1 . .
C C20 -0.2513(3) -0.17390(17) 1.15037(14) 0.0304(3) Uani d . 1 . .
H H20A -0.2927 -0.2542 1.1219 0.037 Uiso calc R 1 . .
H H20B -0.3934 -0.0944 1.1635 0.037 Uiso calc R 1 . .
C C21 -0.1694(3) -0.24341(17) 1.27560(14) 0.0311(3) Uani d . 1 . .
C C22 -0.2758(3) -0.1877(2) 1.38479(16) 0.0404(4) Uani d . 1 . .
H H22 -0.4093 -0.1075 1.3826 0.049 Uiso calc R 1 . .
C C23 -0.1904(4) -0.2472(2) 1.49690(17) 0.0506(5) Uani d . 1 . .
H H23 -0.2661 -0.2086 1.5714 0.061 Uiso calc R 1 . .
C C24 0.0038(4) -0.3620(2) 1.50087(18) 0.0536(5) Uani d . 1 . .
H H24 0.0642 -0.4016 1.5775 0.064 Uiso calc R 1 . .
C C25 0.1101(4) -0.4193(3) 1.39405(19) 0.0553(5) Uani d . 1 . .
H H25 0.2436 -0.4994 1.3971 0.066 Uiso calc R 1 . .
C C26 0.0240(3) -0.3612(2) 1.28165(17) 0.0442(4) Uani d . 1 . .
H H26 0.0980 -0.4022 1.2082 0.053 Uiso calc R 1 . .

loop_
_atom_site_aniso_label
_atom_site_aniso_U_11
_atom_site_aniso_U_22
_atom_site_aniso_U_33
_atom_site_aniso_U_12
_atom_site_aniso_U_13
_atom_site_aniso_U_23
O1 0.0486(7) 0.0478(7) 0.0253(5) -0.0190(5) -0.0072(5) -0.0048(5)
O2 0.0368(6) 0.0380(6) 0.0331(6) -0.0168(5) -0.0028(5) -0.0019(4)
O3 0.0365(6) 0.0370(6) 0.0757(9) 0.0013(5) -0.0246(6) -0.0222(6)
O4 0.0722(10) 0.0442(7) 0.0412(6) 0.0050(6) -0.0192(6) -0.0217(5)
N1 0.0261(6) 0.0264(6) 0.0261(6) -0.0075(5) -0.0070(5) -0.0023(5)
C1 0.0222(7) 0.0244(7) 0.0275(7) -0.0042(5) -0.0065(6) -0.0050(5)
C2 0.0230(7) 0.0222(6) 0.0291(7) -0.0020(5) -0.0053(6) -0.0044(5)
C3 0.0290(7) 0.0276(7) 0.0295(7) -0.0058(6) -0.0086(6) -0.0058(6)
C4 0.0312(8) 0.0294(8) 0.0275(7) -0.0033(6) -0.0076(6) -0.0052(6)
C5 0.0250(7) 0.0236(7) 0.0311(7) -0.0033(5) -0.0040(6) -0.0027(5)
C6 0.0230(7) 0.0245(7) 0.0337(8) -0.0024(5) -0.0085(6) -0.0065(6)
C7 0.0228(7) 0.0222(7) 0.0297(7) -0.0006(5) -0.0088(6) -0.0049(6)
C8 0.0263(8) 0.0325(7) 0.0302(7) -0.0075(6) -0.0081(6) -0.0058(6)
C9 0.0275(7) 0.0291(7) 0.0250(6) -0.0072(5) -0.0069(6) -0.0050(5)
C10 0.0316(8) 0.0305(7) 0.0298(7) -0.0109(6) -0.0013(6) -0.0065(6)
C11 0.0849(16) 0.0475(11) 0.0494(11) 0.0069(10) -0.0024(11) -0.0257(9)
C12 0.0268(7) 0.0247(7) 0.0253(7) -0.0068(5) -0.0022(6) -0.0040(5)
C13 0.0283(8) 0.0314(7) 0.0285(7) -0.0065(6) -0.0038(6) -0.0085(6)
C14 0.0344(8) 0.0366(8) 0.0369(8) -0.0141(6) -0.0029(7) -0.0126(6)
C15 0.0429(9) 0.0267(7) 0.0385(8) -0.0109(7) 0.0038(7) -0.0115(6)
C16 0.0353(8) 0.0269(8) 0.0444(9) -0.0015(6) -0.0021(7) -0.0057(6)
C17 0.0285(7) 0.0303(8) 0.0387(8) -0.0053(6) -0.0058(6) -0.0069(6)
C18 0.0482(10) 0.0640(12) 0.0332(8) -0.0173(8) -0.0102(8) -0.0148(8)
C19 0.0440(9) 0.0401(9) 0.0446(9) -0.0217(7) -0.0066(8) -0.0005(7)
C20 0.0289(7) 0.0335(7) 0.0287(7) -0.0100(6) -0.0052(6) -0.0042(6)
C21 0.0307(8) 0.0308(8) 0.0297(7) -0.0122(6) -0.0048(6) 0.0001(6)
C22 0.0433(9) 0.0407(9) 0.0340(8) -0.0071(7) -0.0067(7) -0.0055(7)
C23 0.0641(13) 0.0568(11) 0.0323(8) -0.0186(9) -0.0081(8) -0.0083(8)
C24 0.0515(11) 0.0696(13) 0.0350(9) -0.0169(10) -0.0173(8) 0.0073(8)
C25 0.0405(10) 0.0633(12) 0.0423(10) 0.0024(8) -0.0087(8) 0.0080(9)
C26 0.0414(10) 0.0460(10) 0.0322(8) 0.0004(7) -0.0032(7) -0.0005(7)

loop_
_atom_type_symbol
_atom_type_description
_atom_type_scat_dispersion_real
_atom_type_scat_dispersion_imag
_atom_type_scat_source
C C 0.0181 0.0091 'International Tables Vol C Tables 4.2.6.8 and 6.1.1.4'
H H 0.0000 0.0000 'International Tables Vol C Tables 4.2.6.8 and 6.1.1.4'
N N 0.0311 0.0180 'International Tables Vol C Tables 4.2.6.8 and 6.1.1.4'
O O 0.0492 0.0322 'International Tables Vol C Tables 4.2.6.8 and 6.1.1.4'

loop_
_geom_angle_atom_site_label_1
_geom_angle_atom_site_label_2
_geom_angle_atom_site_label_3
_geom_angle_site_symmetry_1
_geom_angle_site_symmetry_3
_geom_angle
_geom_angle_publ_flag
C4 O1 C18 . . 117.43(12) ?
C5 O2 C19 . . 116.91(12) ?
C10 O4 C11 . . 116.59(16) ?
C9 N1 C20 . . 111.85(11) ?
C9 N1 C1 . . 116.21(11) ?
C20 N1 C1 . . 113.54(11) ?
N1 C1 C12 . . 108.07(11) ?
N1 C1 C2 . . 111.52(11) ?
C12 C1 C2 . . 111.33(11) ?
N1 C1 H1 . . 108.6 ?
C12 C1 H1 . . 108.6 ?
C2 C1 H1 . . 108.6 ?
C7 C2 C3 . . 119.04(13) ?
C7 C2 C1 . . 122.20(12) ?
C3 C2 C1 . . 118.73(13) ?
C4 C3 C2 . . 121.22(14) ?
C4 C3 H3 . . 119.4 ?
C2 C3 H3 . . 119.4 ?
O1 C4 C3 . . 125.46(14) ?
O1 C4 C5 . . 115.04(12) ?
C3 C4 C5 . . 119.50(13) ?
O2 C5 C6 . . 125.15(14) ?
O2 C5 C4 . . 115.76(13) ?
C6 C5 C4 . . 119.09(13) ?
C5 C6 C7 . . 121.42(14) ?
C5 C6 H6 . . 119.3 ?
C7 C6 H6 . . 119.3 ?
C2 C7 C6 . . 119.71(13) ?
C2 C7 C8 . . 120.93(12) ?
C6 C7 C8 . . 119.36(13) ?
C7 C8 C9 . . 112.16(12) ?
C7 C8 H8A . . 109.2 ?
C9 C8 H8A . . 109.2 ?
C7 C8 H8B . . 109.2 ?
C9 C8 H8B . . 109.2 ?
H8A C8 H8B . . 107.9 ?
N1 C9 C8 . . 109.50(12) ?
N1 C9 C10 . . 115.01(12) ?
C8 C9 C10 . . 112.26(12) ?
N1 C9 H9 . . 106.5 ?
C8 C9 H9 . . 106.5 ?
C10 C9 H9 . . 106.5 ?
O3 C10 O4 . . 123.72(15) ?
O3 C10 C9 . . 126.64(14) ?
O4 C10 C9 . . 109.64(13) ?
O4 C11 H11A . . 109.5 ?
O4 C11 H11B . . 109.5 ?
H11A C11 H11B . . 109.5 ?
O4 C11 H11C . . 109.5 ?
H11A C11 H11C . . 109.5 ?
H11B C11 H11C . . 109.5 ?
C13 C12 C17 . . 118.96(13) ?
C13 C12 C1 . . 121.05(13) ?
C17 C12 C1 . . 119.97(13) ?
C12 C13 C14 . . 120.24(14) ?
C12 C13 H13 . . 119.9 ?
C14 C13 H13 . . 119.9 ?
C15 C14 C13 . . 120.45(15) ?
C15 C14 H14 . . 119.8 ?
C13 C14 H14 . . 119.8 ?
C14 C15 C16 . . 119.39(14) ?
C14 C15 H15 . . 120.3 ?
C16 C15 H15 . . 120.3 ?
C17 C16 C15 . . 120.36(14) ?
C17 C16 H16 . . 119.8 ?
C15 C16 H16 . . 119.8 ?
C16 C17 C12 . . 120.60(15) ?
C16 C17 H17 . . 119.7 ?
C12 C17 H17 . . 119.7 ?
O1 C18 H18A . . 109.5 ?
O1 C18 H18B . . 109.5 ?
H18A C18 H18B . . 109.5 ?
O1 C18 H18C . . 109.5 ?
H18A C18 H18C . . 109.5 ?
H18B C18 H18C . . 109.5 ?
O2 C19 H19A . . 109.5 ?
O2 C19 H19B . . 109.5 ?
H19A C19 H19B . . 109.5 ?
O2 C19 H19C . . 109.5 ?
H19A C19 H19C . . 109.5 ?
H19B C19 H19C . . 109.5 ?
N1 C20 C21 . . 110.54(12) ?
N1 C20 H20A . . 109.5 ?
C21 C20 H20A . . 109.5 ?
N1 C20 H20B . . 109.5 ?
C21 C20 H20B . . 109.5 ?
H20A C20 H20B . . 108.1 ?
C22 C21 C26 . . 118.49(15) ?
C22 C21 C20 . . 121.50(15) ?
C26 C21 C20 . . 119.94(15) ?
C23 C22 C21 . . 120.77(17) ?
C23 C22 H22 . . 119.6 ?
C21 C22 H22 . . 119.6 ?
C24 C23 C22 . . 120.14(18) ?
C24 C23 H23 . . 119.9 ?
C22 C23 H23 . . 119.9 ?
C25 C24 C23 . . 119.84(18) ?
C25 C24 H24 . . 120.1 ?
C23 C24 H24 . . 120.1 ?
C24 C25 C26 . . 120.33(18) ?
C24 C25 H25 . . 119.8 ?
C26 C25 H25 . . 119.8 ?
C25 C26 C21 . . 120.42(17) ?
C25 C26 H26 . . 119.8 ?
C21 C26 H26 . . 119.8 ?

loop_
_geom_bond_atom_site_label_1
_geom_bond_atom_site_label_2
_geom_bond_site_symmetry_2
_geom_bond_distance
_geom_bond_publ_flag
O1 C4 . 1.3668(18) ?
O1 C18 . 1.428(2) ?
O2 C5 . 1.3681(17) ?
O2 C19 . 1.428(2) ?
O3 C10 . 1.197(2) ?
O4 C10 . 1.3363(19) ?
O4 C11 . 1.446(2) ?
N1 C9 . 1.4538(18) ?
N1 C20 . 1.4667(18) ?
N1 C1 . 1.4743(18) ?
C1 C12 . 1.5222(19) ?
C1 C2 . 1.5285(19) ?
C1 H1 . 1.0000 ?
C2 C7 . 1.381(2) ?
C2 C3 . 1.408(2) ?
C3 C4 . 1.378(2) ?
C3 H3 . 0.9500 ?
C4 C5 . 1.412(2) ?
C5 C6 . 1.375(2) ?
C6 C7 . 1.402(2) ?
C6 H6 . 0.9500 ?
C7 C8 . 1.506(2) ?
C8 C9 . 1.521(2) ?
C8 H8A . 0.9900 ?
C8 H8B . 0.9900 ?
C9 C10 . 1.525(2) ?
C9 H9 . 1.0000 ?
C11 H11A . 0.9800 ?
C11 H11B . 0.9800 ?
C11 H11C . 0.9800 ?
C12 C13 . 1.386(2) ?
C12 C17 . 1.393(2) ?
C13 C14 . 1.390(2) ?
C13 H13 . 0.9500 ?
C14 C15 . 1.382(2) ?
C14 H14 . 0.9500 ?
C15 C16 . 1.385(3) ?
C15 H15 . 0.9500 ?
C16 C17 . 1.379(2) ?
C16 H16 . 0.9500 ?
C17 H17 . 0.9500 ?
C18 H18A . 0.9800 ?
C18 H18B . 0.9800 ?
C18 H18C . 0.9800 ?
C19 H19A . 0.9800 ?
C19 H19B . 0.9800 ?
C19 H19C . 0.9800 ?
C20 C21 . 1.505(2) ?
C20 H20A . 0.9900 ?
C20 H20B . 0.9900 ?
C21 C22 . 1.384(2) ?
C21 C26 . 1.387(2) ?
C22 C23 . 1.381(3) ?
C22 H22 . 0.9500 ?
C23 C24 . 1.374(3) ?
C23 H23 . 0.9500 ?
C24 C25 . 1.369(3) ?
C24 H24 . 0.9500 ?
C25 C26 . 1.385(3) ?
C25 H25 . 0.9500 ?
C26 H26 . 0.9500 ?

loop_
_geom_hbond_atom_site_label_D
_geom_hbond_atom_site_label_H
_geom_hbond_atom_site_label_A
_geom_hbond_site_symmetry_A
_geom_hbond_distance_DH
_geom_hbond_distance_HA
_geom_hbond_distance_DA
_geom_hbond_angle_DHA
C19 H19A Cg 1_664 0.98 2.82 3.639(2) 148

loop_
_geom_torsion_atom_site_label_1
_geom_torsion_atom_site_label_2
_geom_torsion_atom_site_label_3
_geom_torsion_atom_site_label_4
_geom_torsion_site_symmetry_1
_geom_torsion_site_symmetry_2
_geom_torsion_site_symmetry_3
_geom_torsion_site_symmetry_4
_geom_torsion
_geom_torsion_publ_flag
C9 N1 C1 C12 . . . . 163.45(12) ?
C20 N1 C1 C12 . . . . -64.73(15) ?
C9 N1 C1 C2 . . . . 40.77(16) ?
C20 N1 C1 C2 . . . . 172.59(11) ?
N1 C1 C2 C7 . . . . -10.29(17) ?
C12 C1 C2 C7 . . . . -131.08(14) ?
N1 C1 C2 C3 . . . . 171.92(11) ?
C12 C1 C2 C3 . . . . 51.13(17) ?
C7 C2 C3 C4 . . . . -0.7(2) ?
C1 C2 C3 C4 . . . . 177.19(12) ?
C18 O1 C4 C3 . . . . 0.9(2) ?
C18 O1 C4 C5 . . . . -177.87(13) ?
C2 C3 C4 O1 . . . . -178.91(14) ?
C2 C3 C4 C5 . . . . -0.1(2) ?
C19 O2 C5 C6 . . . . -12.4(2) ?
C19 O2 C5 C4 . . . . 167.07(13) ?
O1 C4 C5 O2 . . . . 0.83(18) ?
C3 C4 C5 O2 . . . . -178.07(12) ?
O1 C4 C5 C6 . . . . -179.67(13) ?
C3 C4 C5 C6 . . . . 1.4(2) ?
O2 C5 C6 C7 . . . . 177.51(12) ?
C4 C5 C6 C7 . . . . -1.9(2) ?
C3 C2 C7 C6 . . . . 0.19(19) ?
C1 C2 C7 C6 . . . . -177.59(12) ?
C3 C2 C7 C8 . . . . -179.65(13) ?
C1 C2 C7 C8 . . . . 2.57(19) ?
C5 C6 C7 C2 . . . . 1.1(2) ?
C5 C6 C7 C8 . . . . -179.02(13) ?
C2 C7 C8 C9 . . . . -22.20(18) ?
C6 C7 C8 C9 . . . . 157.96(12) ?
C20 N1 C9 C8 . . . . 165.87(12) ?
C1 N1 C9 C8 . . . . -61.53(16) ?
C20 N1 C9 C10 . . . . -66.65(15) ?
C1 N1 C9 C10 . . . . 65.95(16) ?
C7 C8 C9 N1 . . . . 49.38(16) ?
C7 C8 C9 C10 . . . . -79.63(15) ?
C11 O4 C10 O3 . . . . 3.4(2) ?
C11 O4 C10 C9 . . . . -177.57(15) ?
N1 C9 C10 O3 . . . . -28.2(2) ?
C8 C9 C10 O3 . . . . 97.86(18) ?
N1 C9 C10 O4 . . . . 152.77(13) ?
C8 C9 C10 O4 . . . . -81.16(15) ?
N1 C1 C12 C13 . . . . 125.53(14) ?
C2 C1 C12 C13 . . . . -111.68(14) ?
N1 C1 C12 C17 . . . . -53.04(16) ?
C2 C1 C12 C17 . . . . 69.75(16) ?
C17 C12 C13 C14 . . . . 0.0(2) ?
C1 C12 C13 C14 . . . . -178.56(13) ?
C12 C13 C14 C15 . . . . -0.1(2) ?
C13 C14 C15 C16 . . . . 0.1(2) ?
C14 C15 C16 C17 . . . . 0.1(2) ?
C15 C16 C17 C12 . . . . -0.2(2) ?
C13 C12 C17 C16 . . . . 0.2(2) ?
C1 C12 C17 C16 . . . . 178.75(14) ?
C9 N1 C20 C21 . . . . -64.04(15) ?
C1 N1 C20 C21 . . . . 162.04(12) ?
N1 C20 C21 C22 . . . . 115.75(16) ?
N1 C20 C21 C26 . . . . -61.09(19) ?
C26 C21 C22 C23 . . . . 0.5(3) ?
C20 C21 C22 C23 . . . . -176.41(16) ?
C21 C22 C23 C24 . . . . 0.7(3) ?
C22 C23 C24 C25 . . . . -1.2(3) ?
C23 C24 C25 C26 . . . . 0.6(3) ?
C24 C25 C26 C21 . . . . 0.6(3) ?
C22 C21 C26 C25 . . . . -1.1(3) ?
C20 C21 C26 C25 . . . . 175.85(17) ?

loop_
_cod_related_entry_id
_cod_related_entry_database
_cod_related_entry_code
1 ChemSpider 24743981
